data_1561183
loop_
_publ_author_name
'Wang, Shitao'
'Yan, Chaoxian'
'Zhao, Wenlong'
'Liu, Xiaolan'
'Yuan, Cheng-Shan'
'Zhang, Hao-Li'
'Shao, Xiangfeng'

_publ_section_title
;
 A tellura-Baeyer--Villiger oxidation: one-step transformation of
 tellurophene into chiral tellurinate lactone
;
_journal_issue 16
_journal_name_full 'Chemical Science'
_journal_page_first 5811
_journal_page_last 5817
_journal_paper_doi 10.1039/D1SC00397F
_journal_volume 12
_journal_year 2021
_chemical_formula_moiety 'C84 H116 O16 Te2'
_chemical_formula_sum 'C84 H116 O16 Te2'
_chemical_formula_weight 1636.96
_chemical_name_common Te-Ox
_space_group_crystal_system monoclinic
_space_group_IT_number 15
_space_group_name_Hall '-C 2yc'
_space_group_name_H-M_alt 'C 1 2/c 1'
_atom_sites_solution_hydrogens geom
_atom_sites_solution_primary dual
_audit_creation_date 2020-09-05
_audit_creation_method
;
Olex2 1.3
(compiled 2020.07.31 svn.rc2a77460 for OlexSys, GUI svn.r6145)
;
_audit_update_record
;
2020-10-07 deposited with the CCDC.	2021-03-22 downloaded from the CCDC.
;
_cell_angle_alpha 90
_cell_angle_beta 136.4590(10)
_cell_angle_gamma 90
_cell_formula_units_Z 8
_cell_length_a 39.1328(11)
_cell_length_b 20.3253(7)
_cell_length_c 29.5440(8)
_cell_measurement_reflns_used 9996
_cell_measurement_temperature 150
_cell_measurement_theta_max 26.308
_cell_measurement_theta_min 2.260
_cell_volume 16187.8(9)
_computing_cell_refinement 'SAINT V8.38A (Bruker, 2018)'
_computing_data_reduction 'SAINT V8.38A (Bruker, 2018)'
_computing_molecular_graphics 'Olex2 1.3 (Dolomanov et al., 2009)'
_computing_publication_material 'Olex2 1.3 (Dolomanov et al., 2009)'
_computing_structure_refinement 'SHELXL 2014/7 (Sheldrick, 2015)'
_computing_structure_solution 'SHELXT 2014/5 (Sheldrick, 2014)'
_diffrn_ambient_temperature 150.0
_diffrn_measured_fraction_theta_full 0.979
_diffrn_measured_fraction_theta_max 0.973
_diffrn_measurement_device_type 'Bruker APEX-II CCD'
_diffrn_radiation_type MoK\a
_diffrn_radiation_wavelength 0.71073
_diffrn_reflns_av_R_equivalents 0.0589
_diffrn_reflns_av_unetI/netI 0.0636
_diffrn_reflns_Laue_measured_fraction_full 0.979
_diffrn_reflns_Laue_measured_fraction_max 0.973
_diffrn_reflns_limit_h_max 48
_diffrn_reflns_limit_h_min -46
_diffrn_reflns_limit_k_max 19
_diffrn_reflns_limit_k_min -25
_diffrn_reflns_limit_l_max 36
_diffrn_reflns_limit_l_min -34
_diffrn_reflns_number 54345
_diffrn_reflns_point_group_measured_fraction_full 0.979
_diffrn_reflns_point_group_measured_fraction_max 0.973
_diffrn_reflns_theta_full 25.242
_diffrn_reflns_theta_max 26.385
_diffrn_reflns_theta_min 2.240
_diffrn_source_current 1.4
_diffrn_source_power 0.07
_diffrn_source_voltage 50.0
_exptl_absorpt_coefficient_mu 0.785
_exptl_absorpt_correction_T_max 0.7454
_exptl_absorpt_correction_T_min 0.6536
_exptl_absorpt_correction_type multi-scan
_exptl_absorpt_process_details
'SADABS-2016/2 (Bruker,2016/2) was used for absorption correction. wR2(int) was 0.0895 before and 0.0589 after correction. The Ratio of minimum to maximum transmission is 0.8768. The \l/2 correction factor is Not present.'
_exptl_crystal_colour yellow
_exptl_crystal_colour_primary yellow
_exptl_crystal_density_diffrn 1.343
_exptl_crystal_description block
_exptl_crystal_F_000 6816
_exptl_crystal_size_max 0.28
_exptl_crystal_size_mid 0.15
_exptl_crystal_size_min 0.12
_refine_diff_density_max 0.870
_refine_diff_density_min -0.719
_refine_diff_density_rms 0.090
_refine_ls_extinction_method none
_refine_ls_goodness_of_fit_ref 1.076
_refine_ls_hydrogen_treatment constr
_refine_ls_matrix_type full
_refine_ls_number_parameters 967
_refine_ls_number_reflns 16140
_refine_ls_number_restraints 1002
_refine_ls_restrained_S_all 1.044
_refine_ls_R_factor_all 0.0719
_refine_ls_R_factor_gt 0.0396
_refine_ls_shift/su_max 0.001
_refine_ls_shift/su_mean 0.000
_refine_ls_structure_factor_coef Fsqd
_refine_ls_weighting_details 'w=1/[\s^2^(Fo^2^)+(0.0242P)^2^+24.1819P] where P=(Fo^2^+2Fc^2^)/3'
_refine_ls_weighting_scheme calc
_refine_ls_wR_factor_gt 0.0730
_refine_ls_wR_factor_ref 0.0883
_reflns_Friedel_coverage 0.000
_reflns_number_gt 11739
_reflns_number_total 16140
_reflns_threshold_expression 'I > 2\s(I)'
_cod_data_source_file d1sc00397f2.cif
_cod_data_source_block 04074teoxo_0m_sq
_cod_depositor_comments 'Adding full bibliography for 1561180--1561185.cif.'
_cod_original_cell_volume 16187.7(9)
_cod_database_code 1561183
_shelx_shelxl_version_number 2014/7
_shelx_space_group_comment
;
The symmetry employed for this shelxl refinement is uniquely defined
by the following loop, which should always be used as a source of
symmetry information in preference to the above space-group names.
They are only intended as comments.
;
_shelx_estimated_absorpt_t_max 0.912
_shelx_estimated_absorpt_t_min 0.810
_olex2_refinement_description
;
1. Fixed Uiso
 At 1.2 times of:
  All C(H) groups, All C(H,H) groups, All C(H,H,H,H) groups
 At 1.5 times of:
  All C(H,H,H) groups, All C(H,H,H,H,H,H) groups
2. Rigid bond restraints
 All non-hydrogen atoms
 with sigma for 1-2 distances of 0.01 and sigma for 1-3 distances of 0.01
3. Uiso/Uaniso restraints and constraints
All non-hydrogen atoms have similar U: within 2A with sigma of 0.04 and sigma
for terminal atoms of 0.08 within 2A
4. Others
 Fixed Sof: H75C(0.5) H75D(0.5) H75A(0.5) H75B(0.5) H31C(0.75) H31D(0.75)
 H31A(0.25) H31B(0.25) H78D(0.5) H78E(0.5) H78F(0.5) H78A(0.5) H78B(0.5)
 H78C(0.5) C33(0.75) H33A(0.75) H33B(0.75) C35(0.75) H35A(0.75) H35B(0.75)
 C76(0.5) H76A(0.5) H76B(0.5) H36D(0.75) H36E(0.75) H36F(0.75) H36A(0.25)
 H36B(0.25) H36C(0.25) C77(0.5) H77A(0.5) H77B(0.5) C79(0.5) H79A(0.5)
 H79B(0.5) C80(0.5) H80A(0.5) H80B(0.5) C32(0.25) H32A(0.25) H32B(0.25)
 C34(0.25) H34A(0.25) H34B(0.25)
5.a Secondary CH2 refined with riding coordinates:
 C45(H45A,H45B), C27(H27A,H27B), C4(H4A,H4B), C50(H50A,H50B), C41(H41A,H41B),
 C49(H49A,H49B), C28(H28A,H28B), C51(H51A,H51B), C3(H3A,H3B), C46(H46A,H46B),
 C81(H81A,H81B), C71(H71A,H71B), C5(H5A,H5B), C82(H82A,H82B), C67(H67A,H67B),
 C75(H75C,H75D), C75(H75A,H75B), C38(H38A,H38B), C68(H68A,H68B), C43(H43A,H43B),
  C42(H42A,H42B), C37(H37A,H37B), C83(H83A,H83B), C73(H73A,H73B), C39(H39A,
 H39B), C2(H2A,H2B), C29(H29A,H29B), C6(H6A,H6B), C69(H69A,H69B), C72(H72A,
 H72B), C31(H31C,H31D), C31(H31A,H31B), C47(H47A,H47B), C7(H7C,H7D), C33(H33A,
 H33B), C35(H35A,H35B), C76(H76A,H76B), C77(H77A,H77B), C79(H79A,H79B),
 C80(H80A,H80B), C32(H32A,H32B), C34(H34A,H34B)
5.b Aromatic/amide H refined with riding coordinates:
 C14B(H14B), C7A(H7A), C15B(H15B), C15A(H15A), C18B(H18B), C14A(H14A),
 C18A(H18A), C7B(H7B)
5.c Idealised Me refined as rotating group:
 C52(H52A,H52B,H52C), C44(H44A,H44B,H44C), C84(H84A,H84B,H84C), C30(H30A,H30B,
 H30C), C1(H1A,H1B,H1C), C74(H74A,H74B,H74C), C40(H40A,H40B,H40C), C48(H48A,
 H48B,H48C), C78(H78D,H78E,H78F), C78(H78A,H78B,H78C), C70(H70A,H70B,H70C),
 C8(H8A,H8B,H8C), C36(H36D,H36E,H36F), C36(H36A,H36B,H36C)
;
_olex2_submission_special_instructions 'No special instructions were received'

loop_
_space_group_symop_operation_xyz
'x, y, z'
'-x, y, -z+1/2'
'x+1/2, y+1/2, z'
'-x+1/2, y+1/2, -z+1/2'
'-x, -y, -z'
'x, -y, z-1/2'
'-x+1/2, -y+1/2, -z'
'x+1/2, -y+1/2, z-1/2'

loop_
_atom_site_label
_atom_site_type_symbol
_atom_site_fract_x
_atom_site_fract_y
_atom_site_fract_z
_atom_site_U_iso_or_equiv
_atom_site_adp_type
_atom_site_occupancy
_atom_site_site_symmetry_order
_atom_site_calc_flag
_atom_site_refinement_flags_posn
_atom_site_refinement_flags_adp
_atom_site_refinement_flags_occupancy
_atom_site_disorder_assembly
_atom_site_disorder_group
Te1A Te 0.35579(2) 0.27240(2) 0.46353(2) 0.02293(6) Uani 1 1 d . U . . .
Te1B Te 0.40639(2) 0.30072(2) 0.41830(2) 0.02409(6) Uani 1 1 d . U . . .
O2AB O 0.40929(9) 0.24028(11) 0.47861(10) 0.0250(5) Uani 1 1 d . U . . .
O7A O 0.38213(8) 0.21326(11) 0.53850(10) 0.0239(5) Uani 1 1 d . U . . .
O7B O 0.38861(9) 0.37802(11) 0.36133(10) 0.0260(5) Uani 1 1 d . U . . .
O1AB O 0.35037(9) 0.32843(11) 0.39968(10) 0.0259(5) Uani 1 1 d . U . . .
O5A O 0.32014(8) 0.40824(11) 0.44756(10) 0.0247(5) Uani 1 1 d . U . . .
O4A O 0.42321(9) 0.09598(11) 0.59595(10) 0.0263(5) Uani 1 1 d . U . . .
O5B O 0.50807(9) 0.26206(11) 0.54098(11) 0.0286(6) Uani 1 1 d . U . . .
O3B O 0.29007(9) 0.56726(11) 0.27178(11) 0.0288(6) Uani 1 1 d . U . . .
O4B O 0.31213(9) 0.44934(12) 0.25644(10) 0.0287(6) Uani 1 1 d . U . . .
O1B O 0.55796(9) 0.67130(12) 0.68083(11) 0.0334(6) Uani 1 1 d . U . . .
O2A O 0.65366(9) 0.37947(11) 0.89841(10) 0.0293(6) Uani 1 1 d . U . . .
O6A O 0.36752(9) 0.52139(11) 0.52372(11) 0.0313(6) Uani 1 1 d . U . . .
O2B O 0.48274(9) 0.73480(11) 0.57896(11) 0.0329(6) Uani 1 1 d . U . . .
O6B O 0.58645(9) 0.32689(11) 0.65837(11) 0.0303(6) Uani 1 1 d . U . . .
O1A O 0.61458(10) 0.49805(11) 0.83727(11) 0.0346(6) Uani 1 1 d . U . . .
O3A O 0.51586(9) 0.08521(11) 0.71266(11) 0.0293(6) Uani 1 1 d . U . . .
C10B C 0.46318(13) 0.36073(16) 0.49690(15) 0.0221(7) Uani 1 1 d . U . . .
C9A C 0.36850(12) 0.40790(16) 0.50858(15) 0.0223(7) Uani 1 1 d . U . . .
C4B C 0.41043(12) 0.53384(16) 0.44342(15) 0.0208(7) Uani 1 1 d . U . . .
C10A C 0.39169(12) 0.34708(16) 0.53308(15) 0.0221(7) Uani 1 1 d . U . . .
C2B C 0.45796(13) 0.42995(16) 0.49614(16) 0.0215(7) Uani 1 1 d . U . . .
C3A C 0.45843(12) 0.27245(16) 0.62943(15) 0.0204(7) Uani 1 1 d . U . . .
C12A C 0.45110(12) 0.15258(16) 0.62681(15) 0.0221(7) Uani 1 1 d . U . . .
C5B C 0.44883(13) 0.56738(16) 0.50619(15) 0.0222(7) Uani 1 1 d . U . . .
C11A C 0.43083(12) 0.21326(16) 0.59754(15) 0.0215(7) Uani 1 1 d . U . . .
C13B C 0.33387(13) 0.53823(17) 0.32729(16) 0.0239(7) Uani 1 1 d . U . . .
C2A C 0.43789(12) 0.33701(16) 0.59946(15) 0.0211(7) Uani 1 1 d . U . . .
C14B C 0.36793(13) 0.56774(16) 0.38807(15) 0.0237(7) Uani 1 1 d . U . . .
H14B H 0.3626 0.6117 0.3927 0.028 Uiso 1 1 calc R U . . .
C3B C 0.41641(12) 0.46710(16) 0.43755(15) 0.0216(7) Uani 1 1 d . U . . .
C13A C 0.49984(13) 0.14797(16) 0.68938(16) 0.0239(8) Uani 1 1 d . U . . .
C6B C 0.49056(12) 0.53305(16) 0.56179(15) 0.0219(7) Uani 1 1 d . U . . .
C4A C 0.50657(12) 0.26704(16) 0.69458(15) 0.0215(7) Uani 1 1 d . U . . .
C7A C 0.44034(13) 0.45593(16) 0.61119(16) 0.0239(7) Uani 1 1 d . U . . .
H7A H 0.4580 0.4940 0.6375 0.029 Uiso 1 1 calc R U . . .
C15B C 0.44618(13) 0.63583(16) 0.51192(16) 0.0248(8) Uani 1 1 d . U . . .
H15B H 0.4183 0.6597 0.4743 0.030 Uiso 1 1 calc R U . . .
C9B C 0.50513(13) 0.32711(16) 0.55024(16) 0.0234(7) Uani 1 1 d . U . . .
C45 C 0.27113(14) 0.41282(18) 0.23486(16) 0.0309(8) Uani 1 1 d . U . . .
H45A H 0.2519 0.4402 0.2378 0.037 Uiso 1 1 calc R U . . .
H45B H 0.2831 0.3733 0.2626 0.037 Uiso 1 1 calc R U . . .
C11B C 0.38295(13) 0.43938(16) 0.37357(16) 0.0235(7) Uani 1 1 d . U . . .
C8A C 0.39299(13) 0.46340(17) 0.54922(16) 0.0248(8) Uani 1 1 d . U . . .
C1A C 0.46372(13) 0.39423(16) 0.63737(15) 0.0223(7) Uani 1 1 d . U . . .
C15A C 0.58153(13) 0.32353(17) 0.79863(15) 0.0243(8) Uani 1 1 d . U . . .
H15A H 0.5950 0.2817 0.8190 0.029 Uiso 1 1 calc R U . . .
C12B C 0.34300(13) 0.47544(17) 0.31908(16) 0.0253(8) Uani 1 1 d . U . . .
C27 C 0.67591(13) 0.31731(16) 0.93068(15) 0.0273(8) Uani 1 1 d . U . . .
H27A H 0.6794 0.2901 0.9064 0.033 Uiso 1 1 calc R U . . .
H27B H 0.6550 0.2932 0.9327 0.033 Uiso 1 1 calc R U . . .
C4 C 0.30627(13) 0.45390(17) 0.39830(16) 0.0268(8) Uani 1 1 d . U . . .
H4A H 0.3116 0.4333 0.3735 0.032 Uiso 1 1 calc R U . . .
H4B H 0.3268 0.4942 0.4198 0.032 Uiso 1 1 calc R U . . .
C6A C 0.51369(13) 0.38902(16) 0.70393(16) 0.0223(7) Uani 1 1 d . U . . .
C16A C 0.60834(13) 0.37900(17) 0.83413(15) 0.0242(8) Uani 1 1 d . U . . .
C50 C 0.22186(14) 0.64004(18) 0.21701(17) 0.0344(9) Uani 1 1 d . U . . .
H50A H 0.2219 0.6479 0.1840 0.041 Uiso 1 1 calc R U . . .
H50B H 0.2115 0.6814 0.2220 0.041 Uiso 1 1 calc R U . . .
C18B C 0.52700(13) 0.56727(17) 0.62161(16) 0.0259(8) Uani 1 1 d . U . . .
H18B H 0.5546 0.5437 0.6598 0.031 Uiso 1 1 calc R U . . .
C41 C 0.42080(15) 0.07230(18) 0.54782(18) 0.0351(9) Uani 1 1 d . U . . .
H41A H 0.4547 0.0655 0.5683 0.042 Uiso 1 1 calc R U . . .
H41B H 0.4036 0.1048 0.5119 0.042 Uiso 1 1 calc R U . . .
C14A C 0.52691(13) 0.20446(16) 0.72277(16) 0.0233(7) Uani 1 1 d . U . . .
H14A H 0.5599 0.2011 0.7656 0.028 Uiso 1 1 calc R U . . .
C5A C 0.53430(12) 0.32665(16) 0.73246(15) 0.0208(7) Uani 1 1 d . U . . .
C18A C 0.54268(13) 0.44516(17) 0.74065(16) 0.0243(7) Uani 1 1 d . U . . .
H18A H 0.5295 0.4873 0.7210 0.029 Uiso 1 1 calc R U . . .
C7B C 0.53787(13) 0.42772(16) 0.61093(16) 0.0239(8) Uani 1 1 d . U . . .
H7B H 0.5631 0.4504 0.6513 0.029 Uiso 1 1 calc R U . . .
C49 C 0.27381(14) 0.62365(18) 0.28169(17) 0.0315(8) Uani 1 1 d . U . . .
H49A H 0.2961 0.6615 0.2974 0.038 Uiso 1 1 calc R U . . .
H49B H 0.2744 0.6136 0.3150 0.038 Uiso 1 1 calc R U . . .
C28 C 0.72625(13) 0.33154(18) 0.99916(16) 0.0285(8) Uani 1 1 d . U . . .
H28A H 0.7398 0.2903 1.0250 0.034 Uiso 1 1 calc R U . . .
H28B H 0.7221 0.3631 1.0205 0.034 Uiso 1 1 calc R U . . .
C16B C 0.48236(13) 0.66878(17) 0.56971(17) 0.0269(8) Uani 1 1 d . U . . .
C51 C 0.18395(14) 0.58701(19) 0.19125(19) 0.0385(10) Uani 1 1 d . U . . .
H51A H 0.1860 0.5759 0.2258 0.046 Uiso 1 1 calc R U . . .
H51B H 0.1922 0.5469 0.1817 0.046 Uiso 1 1 calc R U . . .
C17B C 0.52372(13) 0.63381(17) 0.62624(16) 0.0256(8) Uani 1 1 d . U . . .
C3 C 0.25242(13) 0.47075(18) 0.35267(17) 0.0324(9) Uani 1 1 d . U . . .
H3A H 0.2331 0.4294 0.3358 0.039 Uiso 1 1 calc R U . . .
H3B H 0.2409 0.4953 0.3146 0.039 Uiso 1 1 calc R U . . .
C46 C 0.23926(14) 0.39320(19) 0.16445(16) 0.0342(9) Uani 1 1 d . U . . .
H46A H 0.2579 0.3615 0.1635 0.041 Uiso 1 1 calc R U . . .
H46B H 0.2327 0.4327 0.1395 0.041 Uiso 1 1 calc R U . . .
C81 C 0.52081(14) 0.21352(17) 0.58797(18) 0.0302(8) Uani 1 1 d . U . . .
H81A H 0.4912 0.1870 0.5674 0.036 Uiso 1 1 calc R U . . .
H81B H 0.5324 0.2361 0.6268 0.036 Uiso 1 1 calc R U . . .
C17A C 0.58904(13) 0.44110(16) 0.80356(16) 0.0253(8) Uani 1 1 d . U . . .
C71 C 0.44509(14) 0.77341(17) 0.52134(17) 0.0312(8) Uani 1 1 d . U . . .
H71A H 0.4120 0.7611 0.5014 0.037 Uiso 1 1 calc R U . . .
H71B H 0.4454 0.7658 0.4886 0.037 Uiso 1 1 calc R U . . .
C5 C 0.39222(14) 0.57890(17) 0.56436(17) 0.0319(9) Uani 1 1 d . U . . .
H5A H 0.4241 0.5854 0.5791 0.038 Uiso 1 1 calc R U . . .
H5B H 0.3990 0.5741 0.6037 0.038 Uiso 1 1 calc R U . . .
C1B C 0.49560(13) 0.46304(16) 0.55667(16) 0.0217(7) Uani 1 1 d . U . . .
C82 C 0.56122(14) 0.16954(17) 0.60861(17) 0.0306(8) Uani 1 1 d . U . . .
H82A H 0.5909 0.1966 0.6306 0.037 Uiso 1 1 calc R U . . .
H82B H 0.5499 0.1499 0.5689 0.037 Uiso 1 1 calc R U . . .
C67 C 0.60279(14) 0.64060(18) 0.73933(16) 0.0355(9) Uani 1 1 d . U . . .
H67A H 0.6186 0.6158 0.7295 0.043 Uiso 1 1 calc R U . . .
H67B H 0.5955 0.6096 0.7573 0.043 Uiso 1 1 calc R U . . .
C75 C 0.62186(14) 0.35782(18) 0.72182(16) 0.0342(9) Uani 1 1 d . U . . .
H75C H 0.6047 0.3847 0.7285 0.041 Uiso 0.5 1 calc R U P A 2
H75D H 0.6444 0.3866 0.7260 0.041 Uiso 0.5 1 calc R U P A 2
H75A H 0.6076 0.3632 0.7389 0.041 Uiso 0.5 1 calc R U P B 1
H75B H 0.6309 0.4018 0.7187 0.041 Uiso 0.5 1 calc R U P B 1
C38 C 0.56951(14) 0.00482(18) 0.79614(18) 0.0349(9) Uani 1 1 d . U . . .
H38A H 0.6038 -0.0031 0.8398 0.042 Uiso 1 1 calc R U . . .
H38B H 0.5469 -0.0027 0.8003 0.042 Uiso 1 1 calc R U . . .
C68 C 0.63680(15) 0.6948(2) 0.78826(18) 0.0428(10) Uani 1 1 d . U . . .
H68A H 0.6668 0.6747 0.8305 0.051 Uiso 1 1 calc R U . . .
H68B H 0.6197 0.7199 0.7960 0.051 Uiso 1 1 calc R U . . .
C43 C 0.34079(15) 0.0119(2) 0.49088(19) 0.0438(10) Uani 1 1 d . U . . .
H43A H 0.3433 0.0245 0.5256 0.053 Uiso 1 1 calc R U . . .
H43B H 0.3255 -0.0324 0.4749 0.053 Uiso 1 1 calc R U . . .
C42 C 0.39268(16) 0.00816(19) 0.5209(2) 0.0441(10) Uani 1 1 d . U . . .
H42A H 0.4120 -0.0246 0.5569 0.053 Uiso 1 1 calc R U . . .
H42B H 0.3902 -0.0080 0.4870 0.053 Uiso 1 1 calc R U . . .
C37 C 0.56514(13) 0.07594(17) 0.77741(16) 0.0294(8) Uani 1 1 d . U . . .
H37A H 0.5709 0.1055 0.8091 0.035 Uiso 1 1 calc R U . . .
H37B H 0.5900 0.0861 0.7777 0.035 Uiso 1 1 calc R U . . .
C8B C 0.54445(13) 0.36183(17) 0.60830(16) 0.0247(8) Uani 1 1 d . U . . .
C83 C 0.57556(15) 0.11498(18) 0.65455(19) 0.0376(9) Uani 1 1 d . U . . .
H83A H 0.5460 0.0878 0.6328 0.045 Uiso 1 1 calc R U . . .
H83B H 0.5872 0.1344 0.6946 0.045 Uiso 1 1 calc R U . . .
C73 C 0.45577(14) 0.84474(17) 0.54171(18) 0.0362(9) Uani 1 1 d . U . . .
H73A H 0.4537 0.8517 0.5728 0.043 Uiso 1 1 calc R U . . .
H73B H 0.4299 0.8722 0.5024 0.043 Uiso 1 1 calc R U . . .
C39 C 0.55772(16) -0.04477(19) 0.7483(2) 0.0477(11) Uani 1 1 d . U . . .
H39A H 0.5782 -0.0352 0.7409 0.057 Uiso 1 1 calc R U . . .
H39B H 0.5224 -0.0404 0.7057 0.057 Uiso 1 1 calc R U . . .
C2 C 0.24150(15) 0.5118(2) 0.38429(19) 0.0425(10) Uani 1 1 d . U . . .
H2A H 0.2551 0.4890 0.4243 0.051 Uiso 1 1 calc R U . . .
H2B H 0.2584 0.5548 0.3978 0.051 Uiso 1 1 calc R U . . .
C29 C 0.76363(14) 0.3597(2) 1.00166(18) 0.0395(10) Uani 1 1 d . U . . .
H29A H 0.7668 0.3291 0.9787 0.047 Uiso 1 1 calc R U . . .
H29B H 0.7509 0.4020 0.9777 0.047 Uiso 1 1 calc R U . . .
C6 C 0.35814(15) 0.63704(18) 0.52340(19) 0.0388(10) Uani 1 1 d . U . . .
H6A H 0.3254 0.6280 0.5058 0.047 Uiso 1 1 calc R U . . .
H6B H 0.3532 0.6427 0.4857 0.047 Uiso 1 1 calc R U . . .
C69 C 0.65247(16) 0.7421(2) 0.7661(2) 0.0478(11) Uani 1 1 d . U . . .
H69A H 0.6230 0.7663 0.7267 0.057 Uiso 1 1 calc R U . . .
H69B H 0.6664 0.7168 0.7538 0.057 Uiso 1 1 calc R U . . .
C72 C 0.50637(15) 0.86758(18) 0.5739(2) 0.0413(10) Uani 1 1 d . U . . .
H72A H 0.5118 0.8515 0.5478 0.050 Uiso 1 1 calc R U . . .
H72B H 0.5324 0.8482 0.6184 0.050 Uiso 1 1 calc R U . . .
C31 C 0.66047(15) 0.5064(2) 0.8587(2) 0.0504(12) Uani 1 1 d . U . . .
H31C H 0.6559 0.5256 0.8238 0.060 Uiso 0.75 1 calc R U P C 2
H31D H 0.6788 0.4643 0.8737 0.060 Uiso 0.75 1 calc R U P C 2
H31A H 0.6804 0.4679 0.8873 0.060 Uiso 0.25 1 calc R U P D 1
H31B H 0.6524 0.4986 0.8187 0.060 Uiso 0.25 1 calc R U P D 1
C52 C 0.13104(15) 0.6079(2) 0.1292(2) 0.0514(12) Uani 1 1 d . U . . .
H52A H 0.1298 0.6249 0.0970 0.077 Uiso 1 1 calc R U . . .
H52B H 0.1205 0.6424 0.1401 0.077 Uiso 1 1 calc R U . . .
H52C H 0.1088 0.5700 0.1106 0.077 Uiso 1 1 calc R U . . .
C44 C 0.30681(17) 0.0605(2) 0.4344(2) 0.0539(12) Uani 1 1 d . U . . .
H44A H 0.3062 0.0508 0.4014 0.081 Uiso 1 1 calc R U . . .
H44B H 0.3191 0.1053 0.4510 0.081 Uiso 1 1 calc R U . . .
H44C H 0.2732 0.0566 0.4145 0.081 Uiso 1 1 calc R U . . .
C84 C 0.61605(16) 0.0715(2) 0.6740(2) 0.0491(11) Uani 1 1 d . U . . .
H84A H 0.6050 0.0533 0.6344 0.074 Uiso 1 1 calc R U . . .
H84B H 0.6231 0.0355 0.7019 0.074 Uiso 1 1 calc R U . . .
H84C H 0.6462 0.0976 0.6983 0.074 Uiso 1 1 calc R U . . .
C47 C 0.19013(15) 0.3625(2) 0.13045(19) 0.0463(11) Uani 1 1 d . U . . .
H47A H 0.1725 0.3929 0.1343 0.056 Uiso 1 1 calc R U . . .
H47B H 0.1695 0.3576 0.0831 0.056 Uiso 1 1 calc R U . . .
C30 C 0.81472(15) 0.3708(2) 1.07112(19) 0.0483(11) Uani 1 1 d . U . . .
H30A H 0.8381 0.3828 1.0696 0.072 Uiso 1 1 calc R U . . .
H30B H 0.8260 0.3304 1.0968 0.072 Uiso 1 1 calc R U . . .
H30C H 0.8130 0.4064 1.0918 0.072 Uiso 1 1 calc R U . . .
C7 C 0.37915(18) 0.70008(19) 0.5633(2) 0.0535(12) Uani 1 1 d . U . . .
H7C H 0.4117 0.7093 0.5803 0.064 Uiso 1 1 calc R U . . .
H7D H 0.3847 0.6939 0.6015 0.064 Uiso 1 1 calc R U . . .
C1 C 0.18658(16) 0.5232(2) 0.3384(2) 0.0550(12) Uani 1 1 d . U . . .
H1A H 0.1734 0.5487 0.3004 0.083 Uiso 1 1 calc R U . . .
H1B H 0.1813 0.5474 0.3616 0.083 Uiso 1 1 calc R U . . .
H1C H 0.1694 0.4807 0.3235 0.083 Uiso 1 1 calc R U . . .
C74 C 0.51111(19) 0.9422(2) 0.5792(3) 0.0652(14) Uani 1 1 d . U . . .
H74A H 0.4883 0.9613 0.5351 0.098 Uiso 1 1 calc R U . . .
H74B H 0.5452 0.9547 0.6044 0.098 Uiso 1 1 calc R U . . .
H74C H 0.5028 0.9586 0.6015 0.098 Uiso 1 1 calc R U . . .
C40 C 0.5675(2) -0.1154(2) 0.7731(3) 0.0763(16) Uani 1 1 d . U . . .
H40A H 0.5604 -0.1458 0.7414 0.114 Uiso 1 1 calc R U . . .
H40B H 0.5461 -0.1258 0.7784 0.114 Uiso 1 1 calc R U . . .
H40C H 0.6024 -0.1198 0.8156 0.114 Uiso 1 1 calc R U . . .
C48 C 0.19491(18) 0.2963(2) 0.1577(2) 0.0603(13) Uani 1 1 d . U . . .
H48A H 0.1618 0.2795 0.1334 0.090 Uiso 1 1 calc R U . . .
H48B H 0.2145 0.3009 0.2043 0.090 Uiso 1 1 calc R U . . .
H48C H 0.2115 0.2656 0.1531 0.090 Uiso 1 1 calc R U . . .
C78 C 0.7080(2) 0.2066(2) 0.8206(2) 0.0846(19) Uani 1 1 d . U . . .
H78D H 0.6810 0.1784 0.8054 0.127 Uiso 0.5 1 calc R U P E 2
H78E H 0.7267 0.2234 0.8646 0.127 Uiso 0.5 1 calc R U P E 2
H78F H 0.7301 0.1811 0.8223 0.127 Uiso 0.5 1 calc R U P E 2
H78A H 0.7166 0.2054 0.7967 0.127 Uiso 0.5 1 calc R U P F 1
H78B H 0.7024 0.1617 0.8262 0.127 Uiso 0.5 1 calc R U P F 1
H78C H 0.7352 0.2267 0.8639 0.127 Uiso 0.5 1 calc R U P F 1
C70 C 0.6912(2) 0.7913(2) 0.8201(3) 0.0725(15) Uani 1 1 d . U . . .
H70A H 0.6994 0.8221 0.8036 0.109 Uiso 1 1 calc R U . . .
H70B H 0.7212 0.7676 0.8582 0.109 Uiso 1 1 calc R U . . .
H70C H 0.6778 0.8157 0.8331 0.109 Uiso 1 1 calc R U . . .
C33 C 0.6877(2) 0.5564(3) 0.9182(3) 0.0390(13) Uani 0.75 1 d . U P G 2
H33A H 0.6688 0.5982 0.9012 0.047 Uiso 0.75 1 calc R U P G 2
H33B H 0.6883 0.5376 0.9496 0.047 Uiso 0.75 1 calc R U P G 2
C8 C 0.3450(2) 0.7588(2) 0.5234(3) 0.0851(18) Uani 1 1 d . U . . .
H8A H 0.3382 0.7641 0.4845 0.128 Uiso 1 1 calc R U . . .
H8B H 0.3610 0.7987 0.5503 0.128 Uiso 1 1 calc R U . . .
H8C H 0.3137 0.7515 0.5095 0.128 Uiso 1 1 calc R U . . .
C35 C 0.7395(2) 0.5702(3) 0.9529(3) 0.0481(14) Uani 0.75 1 d . U P G 2
H35A H 0.7591 0.5291 0.9726 0.058 Uiso 0.75 1 calc R U P G 2
H35B H 0.7392 0.5865 0.9210 0.058 Uiso 0.75 1 calc R U P G 2
C76 C 0.6517(3) 0.3003(4) 0.7735(4) 0.0252(18) Uani 0.5 1 d . U P H 2
H76A H 0.6720 0.3180 0.8181 0.030 Uiso 0.5 1 calc R U P H 2
H76B H 0.6283 0.2676 0.7637 0.030 Uiso 0.5 1 calc R U P H 2
C36 C 0.7624(2) 0.6191(3) 1.0042(2) 0.0841(18) Uani 1 1 d . U . . .
H36D H 0.7428 0.6597 0.9847 0.126 Uiso 0.75 1 calc R U P G 2
H36E H 0.7961 0.6283 1.0258 0.126 Uiso 0.75 1 calc R U P G 2
H36F H 0.7638 0.6022 1.0366 0.126 Uiso 0.75 1 calc R U P G 2
H36A H 0.7501 0.6530 0.9716 0.126 Uiso 0.25 1 calc R U P G 1
H36B H 0.7971 0.6091 1.0303 0.126 Uiso 0.25 1 calc R U P G 1
H36C H 0.7601 0.6351 1.0332 0.126 Uiso 0.25 1 calc R U P G 1
C77 C 0.6855(3) 0.2669(4) 0.7712(3) 0.0314(16) Uani 0.5 1 d . U P H 2
H77A H 0.7120 0.2971 0.7862 0.038 Uiso 0.5 1 calc R U P H 2
H77B H 0.6663 0.2514 0.7263 0.038 Uiso 0.5 1 calc R U P H 2
C79 C 0.6570(4) 0.2506(5) 0.7787(4) 0.049(2) Uani 0.5 1 d . U P H 1
H79A H 0.6283 0.2288 0.7366 0.059 Uiso 0.5 1 calc R U P H 1
H79B H 0.6497 0.2564 0.8043 0.059 Uiso 0.5 1 calc R U P H 1
C80 C 0.6674(4) 0.3136(5) 0.7673(4) 0.043(2) Uani 0.5 1 d . U P H 1
H80A H 0.6796 0.3059 0.7478 0.051 Uiso 0.5 1 calc R U P H 1
H80B H 0.6940 0.3363 0.8099 0.051 Uiso 0.5 1 calc R U P H 1
C32 C 0.6939(5) 0.5572(7) 0.8898(7) 0.027(3) Uani 0.25 1 d . U P G 1
H32A H 0.6768 0.6003 0.8748 0.033 Uiso 0.25 1 calc R U P G 1
H32B H 0.7146 0.5555 0.8820 0.033 Uiso 0.25 1 calc R U P G 1
C34 C 0.7254(6) 0.5456(8) 0.9626(7) 0.030(3) Uani 0.25 1 d . U P G 1
H34A H 0.7468 0.5064 0.9794 0.036 Uiso 0.25 1 calc R U P G 1
H34B H 0.7040 0.5390 0.9689 0.036 Uiso 0.25 1 calc R U P G 1

loop_
_atom_site_aniso_label
_atom_site_aniso_U_11
_atom_site_aniso_U_22
_atom_site_aniso_U_33
_atom_site_aniso_U_23
_atom_site_aniso_U_13
_atom_site_aniso_U_12
Te1A 0.02144(13) 0.02188(13) 0.02208(11) 0.00070(9) 0.01466(10) -0.00091(10)
Te1B 0.03026(14) 0.01977(12) 0.02642(12) -0.00079(9) 0.02191(11) 0.00134(10)
O2AB 0.0277(14) 0.0211(13) 0.0275(12) 0.0023(9) 0.0204(11) 0.0017(10)
O7A 0.0209(13) 0.0243(13) 0.0231(12) 0.0036(9) 0.0148(11) 0.0000(10)
O7B 0.0351(15) 0.0208(13) 0.0279(12) 0.0007(10) 0.0248(12) 0.0024(11)
O1AB 0.0258(14) 0.0258(13) 0.0267(12) 0.0019(10) 0.0193(11) -0.0002(11)
O5A 0.0228(13) 0.0258(13) 0.0255(12) 0.0048(10) 0.0174(11) 0.0036(10)
O4A 0.0284(14) 0.0185(13) 0.0261(12) -0.0024(9) 0.0178(11) -0.0054(10)
O5B 0.0360(15) 0.0209(13) 0.0340(13) 0.0043(10) 0.0270(13) 0.0068(11)
O3B 0.0265(14) 0.0290(14) 0.0248(12) 0.0036(10) 0.0166(12) 0.0045(11)
O4B 0.0291(15) 0.0328(15) 0.0242(12) -0.0029(10) 0.0194(12) -0.0046(11)
O1B 0.0295(15) 0.0288(14) 0.0255(12) -0.0047(10) 0.0146(12) 0.0021(11)
O2A 0.0286(14) 0.0241(14) 0.0223(12) -0.0016(10) 0.0142(11) -0.0018(11)
O6A 0.0330(15) 0.0209(14) 0.0346(14) 0.0030(10) 0.0228(13) 0.0069(11)
O2B 0.0363(16) 0.0198(14) 0.0292(13) -0.0018(10) 0.0194(12) 0.0042(11)
O6B 0.0296(15) 0.0262(14) 0.0278(12) 0.0039(10) 0.0184(12) 0.0091(11)
O1A 0.0374(16) 0.0238(14) 0.0300(13) -0.0079(10) 0.0204(13) -0.0078(12)
O3A 0.0254(14) 0.0202(13) 0.0277(13) 0.0052(10) 0.0145(12) 0.0017(10)
C10B 0.0273(19) 0.0226(18) 0.0248(16) -0.0001(13) 0.0216(16) 0.0005(14)
C9A 0.0204(19) 0.0250(19) 0.0247(17) 0.0031(14) 0.0174(15) 0.0011(14)
C4B 0.0234(19) 0.0208(18) 0.0229(16) -0.0004(13) 0.0182(15) -0.0018(14)
C10A 0.0237(19) 0.0217(18) 0.0254(16) 0.0012(13) 0.0193(15) 0.0005(14)
C2B 0.0251(19) 0.0205(18) 0.0282(17) -0.0003(13) 0.0223(16) 0.0012(14)
C3A 0.0249(19) 0.0201(17) 0.0232(16) 0.0005(13) 0.0197(15) -0.0001(14)
C12A 0.0218(19) 0.0234(19) 0.0218(16) -0.0004(13) 0.0159(15) -0.0023(14)
C5B 0.0230(19) 0.0248(19) 0.0266(17) -0.0024(13) 0.0206(16) -0.0004(14)
C11A 0.0188(18) 0.0244(19) 0.0225(16) 0.0015(13) 0.0153(15) 0.0014(14)
C13B 0.0229(19) 0.0254(19) 0.0251(17) 0.0047(14) 0.0179(16) 0.0023(15)
C2A 0.0222(18) 0.0229(18) 0.0244(16) 0.0003(13) 0.0189(15) 0.0007(14)
C14B 0.026(2) 0.0174(18) 0.0285(17) 0.0008(13) 0.0203(16) 0.0002(14)
C3B 0.0255(19) 0.0197(18) 0.0274(17) -0.0011(13) 0.0218(16) -0.0011(14)
C13A 0.027(2) 0.0212(19) 0.0269(17) 0.0024(14) 0.0205(16) 0.0016(15)
C6B 0.0249(19) 0.0207(18) 0.0280(17) 0.0015(13) 0.0218(16) 0.0015(14)
C4A 0.0218(18) 0.0241(18) 0.0236(16) 0.0004(13) 0.0181(15) 0.0018(14)
C7A 0.027(2) 0.0216(19) 0.0267(17) 0.0008(14) 0.0209(16) 0.0005(15)
C15B 0.024(2) 0.0254(19) 0.0265(17) 0.0013(14) 0.0192(16) 0.0038(15)
C9B 0.029(2) 0.0175(18) 0.0306(18) 0.0014(13) 0.0237(16) 0.0029(15)
C45 0.031(2) 0.033(2) 0.0275(18) -0.0026(15) 0.0212(18) -0.0031(17)
C11B 0.030(2) 0.0219(19) 0.0292(17) 0.0015(14) 0.0249(17) 0.0024(15)
C8A 0.028(2) 0.0235(19) 0.0311(18) 0.0039(14) 0.0238(17) 0.0052(15)
C1A 0.0243(19) 0.0217(18) 0.0243(16) 0.0011(13) 0.0187(15) -0.0006(14)
C15A 0.027(2) 0.0232(19) 0.0240(17) 0.0026(13) 0.0191(16) 0.0027(15)
C12B 0.026(2) 0.027(2) 0.0260(17) -0.0004(14) 0.0200(16) -0.0036(15)
C27 0.033(2) 0.024(2) 0.0249(17) 0.0002(14) 0.0207(17) 0.0011(15)
C4 0.029(2) 0.028(2) 0.0278(18) 0.0097(15) 0.0218(17) 0.0066(16)
C6A 0.0224(19) 0.0259(19) 0.0253(16) 0.0003(14) 0.0195(15) 0.0020(14)
C16A 0.026(2) 0.027(2) 0.0224(17) -0.0061(14) 0.0181(16) -0.0038(15)
C50 0.035(2) 0.033(2) 0.034(2) 0.0077(16) 0.0249(19) 0.0070(17)
C18B 0.025(2) 0.028(2) 0.0243(17) 0.0038(14) 0.0174(16) 0.0056(15)
C41 0.034(2) 0.031(2) 0.045(2) -0.0137(17) 0.030(2) -0.0059(17)
C14A 0.0219(19) 0.0247(19) 0.0244(17) 0.0018(14) 0.0171(15) 0.0020(15)
C5A 0.0225(19) 0.0222(18) 0.0224(16) -0.0011(13) 0.0178(15) -0.0001(14)
C18A 0.028(2) 0.0227(19) 0.0277(18) -0.0014(14) 0.0221(16) 0.0001(15)
C7B 0.029(2) 0.0237(19) 0.0260(17) -0.0006(14) 0.0221(17) -0.0008(15)
C49 0.031(2) 0.029(2) 0.0301(19) 0.0046(15) 0.0204(17) 0.0065(17)
C28 0.025(2) 0.030(2) 0.0243(18) -0.0009(15) 0.0160(16) 0.0007(16)
C16B 0.033(2) 0.0205(19) 0.0331(18) 0.0004(14) 0.0258(17) 0.0033(15)
C51 0.033(2) 0.037(2) 0.044(2) 0.0121(18) 0.027(2) 0.0043(18)
C17B 0.029(2) 0.0230(19) 0.0260(17) -0.0034(14) 0.0206(16) -0.0025(15)
C3 0.027(2) 0.031(2) 0.0310(19) 0.0064(15) 0.0184(18) 0.0022(16)
C46 0.032(2) 0.036(2) 0.0254(18) -0.0010(15) 0.0179(18) -0.0001(17)
C81 0.035(2) 0.023(2) 0.038(2) 0.0069(15) 0.0282(19) 0.0045(16)
C17A 0.030(2) 0.0231(19) 0.0253(17) -0.0050(14) 0.0210(16) -0.0029(15)
C71 0.026(2) 0.023(2) 0.0343(19) 0.0017(15) 0.0186(17) 0.0028(16)
C5 0.035(2) 0.026(2) 0.034(2) -0.0001(15) 0.0249(19) 0.0041(16)
C1B 0.0261(19) 0.0202(18) 0.0281(17) 0.0028(13) 0.0227(16) 0.0015(14)
C82 0.034(2) 0.025(2) 0.034(2) 0.0025(15) 0.0253(19) 0.0051(16)
C67 0.037(2) 0.036(2) 0.0274(19) 0.0038(16) 0.0211(18) 0.0066(18)
C75 0.033(2) 0.030(2) 0.0265(18) 0.0009(15) 0.0168(18) 0.0056(17)
C38 0.024(2) 0.032(2) 0.037(2) 0.0099(16) 0.0185(18) 0.0067(17)
C68 0.036(2) 0.051(3) 0.029(2) -0.0069(18) 0.0196(19) 0.000(2)
C43 0.042(3) 0.043(3) 0.042(2) -0.0186(18) 0.029(2) -0.019(2)
C42 0.048(3) 0.028(2) 0.054(3) -0.0185(18) 0.036(2) -0.0107(19)
C37 0.024(2) 0.030(2) 0.0241(18) 0.0056(14) 0.0138(16) 0.0057(16)
C8B 0.0251(19) 0.027(2) 0.0275(17) 0.0056(14) 0.0207(16) 0.0056(15)
C83 0.036(2) 0.030(2) 0.043(2) 0.0101(17) 0.028(2) 0.0067(18)
C73 0.034(2) 0.026(2) 0.038(2) -0.0022(16) 0.0232(19) 0.0014(17)
C39 0.039(3) 0.031(2) 0.056(3) -0.0002(19) 0.029(2) 0.0033(19)
C2 0.036(2) 0.046(3) 0.045(2) 0.0034(19) 0.029(2) 0.008(2)
C29 0.034(2) 0.042(3) 0.036(2) -0.0021(18) 0.0230(19) -0.0081(19)
C6 0.045(3) 0.029(2) 0.045(2) 0.0064(17) 0.034(2) 0.0103(18)
C69 0.046(3) 0.046(3) 0.045(2) -0.0079(19) 0.031(2) -0.004(2)
C72 0.038(3) 0.028(2) 0.047(2) -0.0051(18) 0.028(2) -0.0004(18)
C31 0.030(2) 0.034(2) 0.051(2) 0.0101(19) 0.017(2) -0.0018(18)
C52 0.033(3) 0.049(3) 0.056(3) 0.017(2) 0.027(2) 0.004(2)
C44 0.048(3) 0.054(3) 0.055(3) -0.006(2) 0.036(2) -0.005(2)
C84 0.046(3) 0.034(3) 0.057(3) 0.012(2) 0.034(2) 0.015(2)
C47 0.037(3) 0.050(3) 0.034(2) -0.0058(18) 0.020(2) -0.005(2)
C30 0.036(3) 0.044(3) 0.043(2) -0.0029(19) 0.022(2) -0.005(2)
C7 0.067(3) 0.027(2) 0.072(3) -0.004(2) 0.053(3) 0.005(2)
C1 0.043(3) 0.064(3) 0.061(3) 0.012(2) 0.038(3) 0.015(2)
C74 0.062(4) 0.038(3) 0.100(4) -0.015(3) 0.060(3) -0.012(2)
C40 0.068(4) 0.029(3) 0.109(4) 0.002(3) 0.057(4) 0.003(2)
C48 0.051(3) 0.059(3) 0.052(3) -0.003(2) 0.031(3) -0.018(2)
C78 0.066(4) 0.048(3) 0.057(3) 0.019(2) 0.017(3) 0.028(3)
C70 0.067(4) 0.063(4) 0.077(4) -0.025(3) 0.049(3) -0.017(3)
C33 0.029(3) 0.039(3) 0.035(3) -0.004(2) 0.019(3) -0.006(2)
C8 0.093(5) 0.029(3) 0.135(5) 0.007(3) 0.083(4) 0.017(3)
C35 0.034(3) 0.052(4) 0.050(3) 0.004(3) 0.028(3) 0.001(3)
C76 0.027(4) 0.033(5) 0.026(4) 0.010(3) 0.023(3) 0.009(4)
C36 0.060(4) 0.108(5) 0.060(3) -0.024(3) 0.036(3) -0.033(3)
C77 0.029(4) 0.038(5) 0.030(4) 0.002(3) 0.022(3) 0.003(3)
C79 0.056(6) 0.042(5) 0.041(5) 0.005(4) 0.033(4) 0.013(4)
C80 0.047(6) 0.042(5) 0.038(4) 0.008(4) 0.031(4) 0.013(4)
C32 0.032(7) 0.025(7) 0.039(6) -0.002(5) 0.030(6) -0.005(5)
C34 0.033(8) 0.047(9) 0.033(6) -0.001(6) 0.031(6) -0.010(7)

loop_
_atom_type_symbol
_atom_type_description
_atom_type_scat_dispersion_real
_atom_type_scat_dispersion_imag
_atom_type_scat_source
C C 0.0033 0.0016 'International Tables Vol C Tables 4.2.6.8 and 6.1.1.4'
H H 0.0000 0.0000 'International Tables Vol C Tables 4.2.6.8 and 6.1.1.4'
O O 0.0106 0.0060 'International Tables Vol C Tables 4.2.6.8 and 6.1.1.4'
Te Te -0.5308 1.6751 'International Tables Vol C Tables 4.2.6.8 and 6.1.1.4'

loop_
_geom_angle_atom_site_label_1
_geom_angle_atom_site_label_2
_geom_angle_atom_site_label_3
_geom_angle
_geom_angle_site_symmetry_1
_geom_angle_site_symmetry_3
_geom_angle_publ_flag
O2AB Te1A Te1B 40.58(6) . . ?
O2AB Te1A O7A 86.52(9) . . ?
O2AB Te1A O1AB 76.86(9) . . ?
O2AB Te1A C10A 100.25(11) . . ?
O7A Te1A Te1B 126.56(7) . . ?
O7A Te1A O1AB 162.51(9) . . ?
O7A Te1A C10A 84.77(11) . . ?
O1AB Te1A Te1B 36.38(6) . . ?
C10A Te1A Te1B 95.97(9) . . ?
C10A Te1A O1AB 92.77(10) . . ?
O2AB Te1B Te1A 36.35(6) . . ?
O7B Te1B Te1A 123.61(7) . . ?
O7B Te1B O2AB 159.37(9) . . ?
O7B Te1B C10B 85.32(11) . . ?
O1AB Te1B Te1A 40.01(6) . . ?
O1AB Te1B O2AB 76.25(9) . . ?
O1AB Te1B O7B 84.31(9) . . ?
O1AB Te1B C10B 102.81(11) . . ?
C10B Te1B Te1A 97.18(8) . . ?
C10B Te1B O2AB 92.22(10) . . ?
Te1A O2AB Te1B 103.07(10) . . ?
C11A O7A Te1A 122.07(19) . . ?
C11B O7B Te1B 121.02(18) . . ?
Te1B O1AB Te1A 103.61(10) . . ?
C9A O5A C4 118.4(3) . . ?
C12A O4A C41 112.7(2) . . ?
C9B O5B C81 118.7(2) . . ?
C13B O3B C49 116.8(2) . . ?
C12B O4B C45 113.8(2) . . ?
C17B O1B C67 118.6(3) . . ?
C16A O2A C27 117.9(3) . . ?
C8A O6A C5 117.5(3) . . ?
C16B O2B C71 116.6(3) . . ?
C8B O6B C75 116.8(3) . . ?
C17A O1A C31 116.4(3) . . ?
C13A O3A C37 118.4(3) . . ?
C2B C10B Te1B 122.5(2) . . ?
C9B C10B Te1B 114.1(2) . . ?
C9B C10B C2B 123.3(3) . . ?
O5A C9A C10A 116.6(3) . . ?
O5A C9A C8A 123.8(3) . . ?
C10A C9A C8A 119.2(3) . . ?
C14B C4B C5B 120.7(3) . . ?
C14B C4B C3B 119.4(3) . . ?
C3B C4B C5B 119.8(3) . . ?
C9A C10A Te1A 114.7(2) . . ?
C9A C10A C2A 123.1(3) . . ?
C2A C10A Te1A 122.1(2) . . ?
C10B C2B C3B 123.7(3) . . ?
C1B C2B C10B 116.4(3) . . ?
C1B C2B C3B 119.8(3) . . ?
C11A C3A C2A 122.7(3) . . ?
C4A C3A C11A 117.2(3) . . ?
C4A C3A C2A 120.0(3) . . ?
O4A C12A C11A 120.7(3) . . ?
O4A C12A C13A 119.1(3) . . ?
C11A C12A C13A 120.2(3) . . ?
C6B C5B C4B 120.6(3) . . ?
C6B C5B C15B 118.3(3) . . ?
C15B C5B C4B 121.0(3) . . ?
O7A C11A C3A 122.2(3) . . ?
O7A C11A C12A 116.0(3) . . ?
C12A C11A C3A 121.7(3) . . ?
O3B C13B C12B 116.1(3) . . ?
C14B C13B O3B 124.0(3) . . ?
C14B C13B C12B 119.9(3) . . ?
C10A C2A C3A 124.0(3) . . ?
C1A C2A C10A 116.1(3) . . ?
C1A C2A C3A 119.9(3) . . ?
C4B C14B H14B 119.5 . . ?
C13B C14B C4B 121.0(3) . . ?
C13B C14B H14B 119.5 . . ?
C4B C3B C2B 119.6(3) . . ?
C4B C3B C11B 118.1(3) . . ?
C11B C3B C2B 122.2(3) . . ?
O3A C13A C12A 114.6(3) . . ?
O3A C13A C14A 125.7(3) . . ?
C14A C13A C12A 119.7(3) . . ?
C5B C6B C18B 119.0(3) . . ?
C5B C6B C1B 119.6(3) . . ?
C18B C6B C1B 121.4(3) . . ?
C3A C4A C5A 119.6(3) . . ?
C14A C4A C3A 119.9(3) . . ?
C14A C4A C5A 120.5(3) . . ?
C8A C7A H7A 118.6 . . ?
C8A C7A C1A 122.8(3) . . ?
C1A C7A H7A 118.6 . . ?
C5B C15B H15B 118.9 . . ?
C16B C15B C5B 122.2(3) . . ?
C16B C15B H15B 118.9 . . ?
O5B C9B C10B 116.9(3) . . ?
O5B C9B C8B 123.4(3) . . ?
C10B C9B C8B 119.3(3) . . ?
O4B C45 H45A 110.3 . . ?
O4B C45 H45B 110.3 . . ?
O4B C45 C46 106.9(3) . . ?
H45A C45 H45B 108.6 . . ?
C46 C45 H45A 110.3 . . ?
C46 C45 H45B 110.3 . . ?
O7B C11B C3B 123.1(3) . . ?
O7B C11B C12B 116.1(3) . . ?
C12B C11B C3B 120.7(3) . . ?
O6A C8A C9A 116.7(3) . . ?
O6A C8A C7A 124.8(3) . . ?
C7A C8A C9A 118.5(3) . . ?
C2A C1A C6A 120.0(3) . . ?
C7A C1A C2A 119.5(3) . . ?
C7A C1A C6A 120.5(3) . . ?
C16A C15A H15A 119.0 . . ?
C16A C15A C5A 121.9(3) . . ?
C5A C15A H15A 119.0 . . ?
O4B C12B C13B 119.8(3) . . ?
C11B C12B O4B 120.3(3) . . ?
C11B C12B C13B 119.8(3) . . ?
O2A C27 H27A 110.3 . . ?
O2A C27 H27B 110.3 . . ?
O2A C27 C28 107.2(3) . . ?
H27A C27 H27B 108.5 . . ?
C28 C27 H27A 110.3 . . ?
C28 C27 H27B 110.3 . . ?
O5A C4 H4A 110.1 . . ?
O5A C4 H4B 110.1 . . ?
O5A C4 C3 107.8(3) . . ?
H4A C4 H4B 108.5 . . ?
C3 C4 H4A 110.1 . . ?
C3 C4 H4B 110.1 . . ?
C5A C6A C1A 119.9(3) . . ?
C18A C6A C1A 121.6(3) . . ?
C18A C6A C5A 118.5(3) . . ?
O2A C16A C15A 124.9(3) . . ?
O2A C16A C17A 115.9(3) . . ?
C15A C16A C17A 119.3(3) . . ?
H50A C50 H50B 107.6 . . ?
C49 C50 H50A 108.7 . . ?
C49 C50 H50B 108.7 . . ?
C49 C50 C51 114.2(3) . . ?
C51 C50 H50A 108.7 . . ?
C51 C50 H50B 108.7 . . ?
C6B C18B H18B 119.1 . . ?
C17B C18B C6B 121.8(3) . . ?
C17B C18B H18B 119.1 . . ?
O4A C41 H41A 110.1 . . ?
O4A C41 H41B 110.1 . . ?
O4A C41 C42 108.1(3) . . ?
H41A C41 H41B 108.4 . . ?
C42 C41 H41A 110.1 . . ?
C42 C41 H41B 110.1 . . ?
C13A C14A C4A 121.2(3) . . ?
C13A C14A H14A 119.4 . . ?
C4A C14A H14A 119.4 . . ?
C15A C5A C4A 121.4(3) . . ?
C6A C5A C4A 120.2(3) . . ?
C6A C5A C15A 118.4(3) . . ?
C6A C18A H18A 118.9 . . ?
C17A C18A C6A 122.2(3) . . ?
C17A C18A H18A 118.9 . . ?
C1B C7B H7B 118.5 . . ?
C8B C7B H7B 118.5 . . ?
C8B C7B C1B 123.1(3) . . ?
O3B C49 C50 107.9(3) . . ?
O3B C49 H49A 110.1 . . ?
O3B C49 H49B 110.1 . . ?
C50 C49 H49A 110.1 . . ?
C50 C49 H49B 110.1 . . ?
H49A C49 H49B 108.4 . . ?
C27 C28 H28A 108.7 . . ?
C27 C28 H28B 108.7 . . ?
C27 C28 C29 114.3(3) . . ?
H28A C28 H28B 107.6 . . ?
C29 C28 H28A 108.7 . . ?
C29 C28 H28B 108.7 . . ?
O2B C16B C17B 114.9(3) . . ?
C15B C16B O2B 125.6(3) . . ?
C15B C16B C17B 119.5(3) . . ?
C50 C51 H51A 109.0 . . ?
C50 C51 H51B 109.0 . . ?
C50 C51 C52 112.7(3) . . ?
H51A C51 H51B 107.8 . . ?
C52 C51 H51A 109.0 . . ?
C52 C51 H51B 109.0 . . ?
O1B C17B C18B 126.0(3) . . ?
O1B C17B C16B 114.9(3) . . ?
C18B C17B C16B 119.1(3) . . ?
C4 C3 H3A 108.7 . . ?
C4 C3 H3B 108.7 . . ?
C4 C3 C2 114.1(3) . . ?
H3A C3 H3B 107.6 . . ?
C2 C3 H3A 108.7 . . ?
C2 C3 H3B 108.7 . . ?
C45 C46 H46A 108.8 . . ?
C45 C46 H46B 108.8 . . ?
C45 C46 C47 114.0(3) . . ?
H46A C46 H46B 107.7 . . ?
C47 C46 H46A 108.8 . . ?
C47 C46 H46B 108.8 . . ?
O5B C81 H81A 110.0 . . ?
O5B C81 H81B 110.0 . . ?
O5B C81 C82 108.6(3) . . ?
H81A C81 H81B 108.3 . . ?
C82 C81 H81A 110.0 . . ?
C82 C81 H81B 110.0 . . ?
O1A C17A C16A 121.3(3) . . ?
C18A C17A O1A 119.1(3) . . ?
C18A C17A C16A 119.5(3) . . ?
O2B C71 H71A 110.2 . . ?
O2B C71 H71B 110.2 . . ?
O2B C71 C73 107.7(3) . . ?
H71A C71 H71B 108.5 . . ?
C73 C71 H71A 110.2 . . ?
C73 C71 H71B 110.2 . . ?
O6A C5 H5A 110.3 . . ?
O6A C5 H5B 110.3 . . ?
O6A C5 C6 107.3(3) . . ?
H5A C5 H5B 108.5 . . ?
C6 C5 H5A 110.2 . . ?
C6 C5 H5B 110.3 . . ?
C2B C1B C6B 120.0(3) . . ?
C7B C1B C2B 119.0(3) . . ?
C7B C1B C6B 121.0(3) . . ?
C81 C82 H82A 108.9 . . ?
C81 C82 H82B 108.9 . . ?
C81 C82 C83 113.3(3) . . ?
H82A C82 H82B 107.7 . . ?
C83 C82 H82A 108.9 . . ?
C83 C82 H82B 108.9 . . ?
O1B C67 H67A 110.3 . . ?
O1B C67 H67B 110.3 . . ?
O1B C67 C68 107.2(3) . . ?
H67A C67 H67B 108.5 . . ?
C68 C67 H67A 110.3 . . ?
C68 C67 H67B 110.3 . . ?
O6B C75 H75C 110.5 . . ?
O6B C75 H75D 110.5 . . ?
O6B C75 H75A 110.2 . . ?
O6B C75 H75B 110.2 . . ?
O6B C75 C76 106.0(4) . . ?
O6B C75 C80 107.4(4) . . ?
H75C C75 H75D 108.7 . . ?
H75A C75 H75B 108.5 . . ?
C76 C75 H75C 110.5 . . ?
C76 C75 H75D 110.5 . . ?
C80 C75 H75A 110.2 . . ?
C80 C75 H75B 110.2 . . ?
H38A C38 H38B 107.6 . . ?
C37 C38 H38A 108.6 . . ?
C37 C38 H38B 108.6 . . ?
C39 C38 H38A 108.6 . . ?
C39 C38 H38B 108.6 . . ?
C39 C38 C37 114.7(3) . . ?
C67 C68 H68A 108.9 . . ?
C67 C68 H68B 108.9 . . ?
C67 C68 C69 113.5(3) . . ?
H68A C68 H68B 107.7 . . ?
C69 C68 H68A 108.9 . . ?
C69 C68 H68B 108.9 . . ?
H43A C43 H43B 107.6 . . ?
C42 C43 H43A 108.7 . . ?
C42 C43 H43B 108.7 . . ?
C42 C43 C44 114.2(4) . . ?
C44 C43 H43A 108.7 . . ?
C44 C43 H43B 108.7 . . ?
C41 C42 C43 114.8(3) . . ?
C41 C42 H42A 108.6 . . ?
C41 C42 H42B 108.6 . . ?
C43 C42 H42A 108.6 . . ?
C43 C42 H42B 108.6 . . ?
H42A C42 H42B 107.5 . . ?
O3A C37 C38 107.4(3) . . ?
O3A C37 H37A 110.2 . . ?
O3A C37 H37B 110.2 . . ?
C38 C37 H37A 110.2 . . ?
C38 C37 H37B 110.2 . . ?
H37A C37 H37B 108.5 . . ?
O6B C8B C9B 116.9(3) . . ?
O6B C8B C7B 124.9(3) . . ?
C7B C8B C9B 118.2(3) . . ?
C82 C83 H83A 109.2 . . ?
C82 C83 H83B 109.2 . . ?
C82 C83 C84 111.9(3) . . ?
H83A C83 H83B 107.9 . . ?
C84 C83 H83A 109.2 . . ?
C84 C83 H83B 109.2 . . ?
C71 C73 H73A 108.8 . . ?
C71 C73 H73B 108.8 . . ?
C71 C73 C72 113.7(3) . . ?
H73A C73 H73B 107.7 . . ?
C72 C73 H73A 108.8 . . ?
C72 C73 H73B 108.8 . . ?
C38 C39 H39A 109.2 . . ?
C38 C39 H39B 109.2 . . ?
C38 C39 C40 112.2(4) . . ?
H39A C39 H39B 107.9 . . ?
C40 C39 H39A 109.2 . . ?
C40 C39 H39B 109.2 . . ?
C3 C2 H2A 109.1 . . ?
C3 C2 H2B 109.1 . . ?
H2A C2 H2B 107.8 . . ?
C1 C2 C3 112.4(3) . . ?
C1 C2 H2A 109.1 . . ?
C1 C2 H2B 109.1 . . ?
C28 C29 H29A 108.9 . . ?
C28 C29 H29B 108.9 . . ?
H29A C29 H29B 107.7 . . ?
C30 C29 C28 113.5(3) . . ?
C30 C29 H29A 108.9 . . ?
C30 C29 H29B 108.9 . . ?
C5 C6 H6A 109.3 . . ?
C5 C6 H6B 109.3 . . ?
C5 C6 C7 111.7(3) . . ?
H6A C6 H6B 107.9 . . ?
C7 C6 H6A 109.3 . . ?
C7 C6 H6B 109.3 . . ?
C68 C69 H69A 109.3 . . ?
C68 C69 H69B 109.3 . . ?
C68 C69 C70 111.6(4) . . ?
H69A C69 H69B 108.0 . . ?
C70 C69 H69A 109.3 . . ?
C70 C69 H69B 109.3 . . ?
C73 C72 H72A 109.2 . . ?
C73 C72 H72B 109.2 . . ?
C73 C72 C74 112.0(3) . . ?
H72A C72 H72B 107.9 . . ?
C74 C72 H72A 109.2 . . ?
C74 C72 H72B 109.2 . . ?
O1A C31 H31C 111.6 . . ?
O1A C31 H31D 111.6 . . ?
O1A C31 H31A 104.2 . . ?
O1A C31 H31B 104.2 . . ?
O1A C31 C33 100.7(4) . . ?
H31C C31 H31D 109.4 . . ?
H31A C31 H31B 105.5 . . ?
C33 C31 H31C 111.6 . . ?
C33 C31 H31D 111.6 . . ?
C32 C31 O1A 132.3(7) . . ?
C32 C31 H31A 104.2 . . ?
C32 C31 H31B 104.2 . . ?
C51 C52 H52A 109.5 . . ?
C51 C52 H52B 109.5 . . ?
C51 C52 H52C 109.5 . . ?
H52A C52 H52B 109.5 . . ?
H52A C52 H52C 109.5 . . ?
H52B C52 H52C 109.5 . . ?
C43 C44 H44A 109.5 . . ?
C43 C44 H44B 109.5 . . ?
C43 C44 H44C 109.5 . . ?
H44A C44 H44B 109.5 . . ?
H44A C44 H44C 109.5 . . ?
H44B C44 H44C 109.5 . . ?
C83 C84 H84A 109.5 . . ?
C83 C84 H84B 109.5 . . ?
C83 C84 H84C 109.5 . . ?
H84A C84 H84B 109.5 . . ?
H84A C84 H84C 109.5 . . ?
H84B C84 H84C 109.5 . . ?
C46 C47 H47A 108.8 . . ?
C46 C47 H47B 108.8 . . ?
H47A C47 H47B 107.7 . . ?
C48 C47 C46 114.0(4) . . ?
C48 C47 H47A 108.8 . . ?
C48 C47 H47B 108.8 . . ?
C29 C30 H30A 109.5 . . ?
C29 C30 H30B 109.5 . . ?
C29 C30 H30C 109.5 . . ?
H30A C30 H30B 109.5 . . ?
H30A C30 H30C 109.5 . . ?
H30B C30 H30C 109.5 . . ?
C6 C7 H7C 109.1 . . ?
C6 C7 H7D 109.1 . . ?
C6 C7 C8 112.5(4) . . ?
H7C C7 H7D 107.8 . . ?
C8 C7 H7C 109.1 . . ?
C8 C7 H7D 109.1 . . ?
C2 C1 H1A 109.5 . . ?
C2 C1 H1B 109.5 . . ?
C2 C1 H1C 109.5 . . ?
H1A C1 H1B 109.5 . . ?
H1A C1 H1C 109.5 . . ?
H1B C1 H1C 109.5 . . ?
C72 C74 H74A 109.5 . . ?
C72 C74 H74B 109.5 . . ?
C72 C74 H74C 109.5 . . ?
H74A C74 H74B 109.5 . . ?
H74A C74 H74C 109.5 . . ?
H74B C74 H74C 109.5 . . ?
C39 C40 H40A 109.5 . . ?
C39 C40 H40B 109.5 . . ?
C39 C40 H40C 109.5 . . ?
H40A C40 H40B 109.5 . . ?
H40A C40 H40C 109.5 . . ?
H40B C40 H40C 109.5 . . ?
C47 C48 H48A 109.5 . . ?
C47 C48 H48B 109.5 . . ?
C47 C48 H48C 109.5 . . ?
H48A C48 H48B 109.5 . . ?
H48A C48 H48C 109.5 . . ?
H48B C48 H48C 109.5 . . ?
H78D C78 H78E 109.5 . . ?
H78D C78 H78F 109.5 . . ?
H78E C78 H78F 109.5 . . ?
H78A C78 H78B 109.5 . . ?
H78A C78 H78C 109.5 . . ?
H78B C78 H78C 109.5 . . ?
C77 C78 H78D 109.5 . . ?
C77 C78 H78E 109.5 . . ?
C77 C78 H78F 109.5 . . ?
C79 C78 H78A 109.5 . . ?
C79 C78 H78B 109.5 . . ?
C79 C78 H78C 109.5 . . ?
C69 C70 H70A 109.5 . . ?
C69 C70 H70B 109.5 . . ?
C69 C70 H70C 109.5 . . ?
H70A C70 H70B 109.5 . . ?
H70A C70 H70C 109.5 . . ?
H70B C70 H70C 109.5 . . ?
C31 C33 H33A 109.3 . . ?
C31 C33 H33B 109.3 . . ?
H33A C33 H33B 108.0 . . ?
C35 C33 C31 111.5(5) . . ?
C35 C33 H33A 109.3 . . ?
C35 C33 H33B 109.3 . . ?
C7 C8 H8A 109.5 . . ?
C7 C8 H8B 109.5 . . ?
C7 C8 H8C 109.5 . . ?
H8A C8 H8B 109.5 . . ?
H8A C8 H8C 109.5 . . ?
H8B C8 H8C 109.5 . . ?
C33 C35 H35A 109.6 . . ?
C33 C35 H35B 109.6 . . ?
H35A C35 H35B 108.1 . . ?
C36 C35 C33 110.5(5) . . ?
C36 C35 H35A 109.6 . . ?
C36 C35 H35B 109.6 . . ?
C75 C76 H76A 109.6 . . ?
C75 C76 H76B 109.6 . . ?
H76A C76 H76B 108.1 . . ?
C77 C76 C75 110.1(6) . . ?
C77 C76 H76A 109.6 . . ?
C77 C76 H76B 109.6 . . ?
C35 C36 H36D 109.5 . . ?
C35 C36 H36E 109.5 . . ?
C35 C36 H36F 109.5 . . ?
H36D C36 H36E 109.5 . . ?
H36D C36 H36F 109.5 . . ?
H36E C36 H36F 109.5 . . ?
H36A C36 H36B 109.5 . . ?
H36A C36 H36C 109.5 . . ?
H36B C36 H36C 109.5 . . ?
C34 C36 H36A 109.5 . . ?
C34 C36 H36B 109.5 . . ?
C34 C36 H36C 109.5 . . ?
C78 C77 H77A 111.2 . . ?
C78 C77 H77B 111.2 . . ?
C76 C77 C78 102.8(6) . . ?
C76 C77 H77A 111.2 . . ?
C76 C77 H77B 111.2 . . ?
H77A C77 H77B 109.1 . . ?
C78 C79 H79A 110.7 . . ?
C78 C79 H79B 110.7 . . ?
H79A C79 H79B 108.8 . . ?
C80 C79 C78 105.1(7) . . ?
C80 C79 H79A 110.7 . . ?
C80 C79 H79B 110.7 . . ?
C75 C80 H80A 109.2 . . ?
C75 C80 H80B 109.2 . . ?
C79 C80 C75 112.3(9) . . ?
C79 C80 H80A 109.2 . . ?
C79 C80 H80B 109.2 . . ?
H80A C80 H80B 107.9 . . ?
C31 C32 H32A 111.1 . . ?
C31 C32 H32B 111.1 . . ?
C31 C32 C34 103.3(11) . . ?
H32A C32 H32B 109.1 . . ?
C34 C32 H32A 111.1 . . ?
C34 C32 H32B 111.1 . . ?
C36 C34 H34A 110.8 . . ?
C36 C34 H34B 110.8 . . ?
C32 C34 C36 105.0(10) . . ?
C32 C34 H34A 110.8 . . ?
C32 C34 H34B 110.8 . . ?
H34A C34 H34B 108.8 . . ?

loop_
_geom_bond_atom_site_label_1
_geom_bond_atom_site_label_2
_geom_bond_distance
_geom_bond_site_symmetry_2
_geom_bond_publ_flag
Te1A Te1B 3.1425(3) . ?
Te1A O2AB 1.912(2) . ?
Te1A O7A 2.026(2) . ?
Te1A O1AB 2.079(2) . ?
Te1A C10A 2.077(3) . ?
Te1B O2AB 2.099(2) . ?
Te1B O7B 2.022(2) . ?
Te1B O1AB 1.918(2) . ?
Te1B C10B 2.083(3) . ?
O7A C11A 1.362(4) . ?
O7B C11B 1.361(4) . ?
O5A C9A 1.373(4) . ?
O5A C4 1.459(4) . ?
O4A C12A 1.380(4) . ?
O4A C41 1.438(4) . ?
O5B C9B 1.372(4) . ?
O5B C81 1.465(4) . ?
O3B C13B 1.379(4) . ?
O3B C49 1.440(4) . ?
O4B C45 1.431(4) . ?
O4B C12B 1.387(4) . ?
O1B C17B 1.358(4) . ?
O1B C67 1.435(4) . ?
O2A C27 1.435(4) . ?
O2A C16A 1.367(4) . ?
O6A C8A 1.364(4) . ?
O6A C5 1.435(4) . ?
O2B C16B 1.367(4) . ?
O2B C71 1.431(4) . ?
O6B C75 1.436(4) . ?
O6B C8B 1.367(4) . ?
O1A C17A 1.374(4) . ?
O1A C31 1.417(5) . ?
O3A C13A 1.367(4) . ?
O3A C37 1.437(4) . ?
C10B C2B 1.420(4) . ?
C10B C9B 1.376(5) . ?
C9A C10A 1.387(4) . ?
C9A C8A 1.401(5) . ?
C4B C5B 1.457(4) . ?
C4B C14B 1.404(4) . ?
C4B C3B 1.409(4) . ?
C10A C2A 1.420(4) . ?
C2B C3B 1.459(4) . ?
C2B C1B 1.415(4) . ?
C3A C11A 1.424(4) . ?
C3A C2A 1.456(4) . ?
C3A C4A 1.417(4) . ?
C12A C11A 1.380(4) . ?
C12A C13A 1.397(5) . ?
C5B C6B 1.401(5) . ?
C5B C15B 1.414(5) . ?
C13B C14B 1.375(4) . ?
C13B C12B 1.393(5) . ?
C2A C1A 1.410(4) . ?
C14B H14B 0.9500 . ?
C3B C11B 1.420(4) . ?
C13A C14A 1.378(5) . ?
C6B C18B 1.410(4) . ?
C6B C1B 1.459(4) . ?
C4A C14A 1.409(4) . ?
C4A C5A 1.462(5) . ?
C7A H7A 0.9500 . ?
C7A C8A 1.375(5) . ?
C7A C1A 1.408(5) . ?
C15B H15B 0.9500 . ?
C15B C16B 1.365(5) . ?
C9B C8B 1.408(5) . ?
C45 H45A 0.9900 . ?
C45 H45B 0.9900 . ?
C45 C46 1.510(4) . ?
C11B C12B 1.387(5) . ?
C1A C6A 1.458(5) . ?
C15A H15A 0.9500 . ?
C15A C16A 1.370(5) . ?
C15A C5A 1.415(4) . ?
C27 H27A 0.9900 . ?
C27 H27B 0.9900 . ?
C27 C28 1.510(5) . ?
C4 H4A 0.9900 . ?
C4 H4B 0.9900 . ?
C4 C3 1.502(5) . ?
C6A C5A 1.408(4) . ?
C6A C18A 1.408(5) . ?
C16A C17A 1.411(5) . ?
C50 H50A 0.9900 . ?
C50 H50B 0.9900 . ?
C50 C49 1.504(5) . ?
C50 C51 1.518(5) . ?
C18B H18B 0.9500 . ?
C18B C17B 1.375(5) . ?
C41 H41A 0.9900 . ?
C41 H41B 0.9900 . ?
C41 C42 1.508(5) . ?
C14A H14A 0.9500 . ?
C18A H18A 0.9500 . ?
C18A C17A 1.365(5) . ?
C7B H7B 0.9500 . ?
C7B C1B 1.406(5) . ?
C7B C8B 1.376(5) . ?
C49 H49A 0.9900 . ?
C49 H49B 0.9900 . ?
C28 H28A 0.9900 . ?
C28 H28B 0.9900 . ?
C28 C29 1.521(5) . ?
C16B C17B 1.412(5) . ?
C51 H51A 0.9900 . ?
C51 H51B 0.9900 . ?
C51 C52 1.525(5) . ?
C3 H3A 0.9900 . ?
C3 H3B 0.9900 . ?
C3 C2 1.526(5) . ?
C46 H46A 0.9900 . ?
C46 H46B 0.9900 . ?
C46 C47 1.515(5) . ?
C81 H81A 0.9900 . ?
C81 H81B 0.9900 . ?
C81 C82 1.508(5) . ?
C71 H71A 0.9900 . ?
C71 H71B 0.9900 . ?
C71 C73 1.508(5) . ?
C5 H5A 0.9900 . ?
C5 H5B 0.9900 . ?
C5 C6 1.516(5) . ?
C82 H82A 0.9900 . ?
C82 H82B 0.9900 . ?
C82 C83 1.511(5) . ?
C67 H67A 0.9900 . ?
C67 H67B 0.9900 . ?
C67 C68 1.512(5) . ?
C75 H75C 0.9900 . ?
C75 H75D 0.9900 . ?
C75 H75A 0.9900 . ?
C75 H75B 0.9900 . ?
C75 C76 1.574(9) . ?
C75 C80 1.522(10) . ?
C38 H38A 0.9900 . ?
C38 H38B 0.9900 . ?
C38 C37 1.513(5) . ?
C38 C39 1.510(5) . ?
C68 H68A 0.9900 . ?
C68 H68B 0.9900 . ?
C68 C69 1.521(6) . ?
C43 H43A 0.9900 . ?
C43 H43B 0.9900 . ?
C43 C42 1.519(6) . ?
C43 C44 1.519(6) . ?
C42 H42A 0.9900 . ?
C42 H42B 0.9900 . ?
C37 H37A 0.9900 . ?
C37 H37B 0.9900 . ?
C83 H83A 0.9900 . ?
C83 H83B 0.9900 . ?
C83 C84 1.517(5) . ?
C73 H73A 0.9900 . ?
C73 H73B 0.9900 . ?
C73 C72 1.520(5) . ?
C39 H39A 0.9900 . ?
C39 H39B 0.9900 . ?
C39 C40 1.529(6) . ?
C2 H2A 0.9900 . ?
C2 H2B 0.9900 . ?
C2 C1 1.512(5) . ?
C29 H29A 0.9900 . ?
C29 H29B 0.9900 . ?
C29 C30 1.521(5) . ?
C6 H6A 0.9900 . ?
C6 H6B 0.9900 . ?
C6 C7 1.518(5) . ?
C69 H69A 0.9900 . ?
C69 H69B 0.9900 . ?
C69 C70 1.528(6) . ?
C72 H72A 0.9900 . ?
C72 H72B 0.9900 . ?
C72 C74 1.522(5) . ?
C31 H31C 0.9900 . ?
C31 H31D 0.9900 . ?
C31 H31A 0.9900 . ?
C31 H31B 0.9900 . ?
C31 C33 1.596(6) . ?
C31 C32 1.371(14) . ?
C52 H52A 0.9800 . ?
C52 H52B 0.9800 . ?
C52 H52C 0.9800 . ?
C44 H44A 0.9800 . ?
C44 H44B 0.9800 . ?
C44 H44C 0.9800 . ?
C84 H84A 0.9800 . ?
C84 H84B 0.9800 . ?
C84 H84C 0.9800 . ?
C47 H47A 0.9900 . ?
C47 H47B 0.9900 . ?
C47 C48 1.508(6) . ?
C30 H30A 0.9800 . ?
C30 H30B 0.9800 . ?
C30 H30C 0.9800 . ?
C7 H7C 0.9900 . ?
C7 H7D 0.9900 . ?
C7 C8 1.523(6) . ?
C1 H1A 0.9800 . ?
C1 H1B 0.9800 . ?
C1 H1C 0.9800 . ?
C74 H74A 0.9800 . ?
C74 H74B 0.9800 . ?
C74 H74C 0.9800 . ?
C40 H40A 0.9800 . ?
C40 H40B 0.9800 . ?
C40 H40C 0.9800 . ?
C48 H48A 0.9800 . ?
C48 H48B 0.9800 . ?
C48 H48C 0.9800 . ?
C78 H78D 0.9800 . ?
C78 H78E 0.9800 . ?
C78 H78F 0.9800 . ?
C78 H78A 0.9800 . ?
C78 H78B 0.9800 . ?
C78 H78C 0.9800 . ?
C78 C77 1.595(8) . ?
C78 C79 1.652(10) . ?
C70 H70A 0.9800 . ?
C70 H70B 0.9800 . ?
C70 H70C 0.9800 . ?
C33 H33A 0.9900 . ?
C33 H33B 0.9900 . ?
C33 C35 1.491(8) . ?
C8 H8A 0.9800 . ?
C8 H8B 0.9800 . ?
C8 H8C 0.9800 . ?
C35 H35A 0.9900 . ?
C35 H35B 0.9900 . ?
C35 C36 1.455(7) . ?
C76 H76A 0.9900 . ?
C76 H76B 0.9900 . ?
C76 C77 1.530(10) . ?
C36 H36D 0.9800 . ?
C36 H36E 0.9800 . ?
C36 H36F 0.9800 . ?
C36 H36A 0.9800 . ?
C36 H36B 0.9800 . ?
C36 H36C 0.9800 . ?
C36 C34 1.806(17) . ?
C77 H77A 0.9900 . ?
C77 H77B 0.9900 . ?
C79 H79A 0.9900 . ?
C79 H79B 0.9900 . ?
C79 C80 1.457(13) . ?
C80 H80A 0.9900 . ?
C80 H80B 0.9900 . ?
C32 H32A 0.9900 . ?
C32 H32B 0.9900 . ?
C32 C34 1.54(2) . ?
C34 H34A 0.9900 . ?
C34 H34B 0.9900 . ?

loop_
_geom_torsion_atom_site_label_1
_geom_torsion_atom_site_label_2
_geom_torsion_atom_site_label_3
_geom_torsion_atom_site_label_4
_geom_torsion
_geom_torsion_site_symmetry_1
_geom_torsion_site_symmetry_2
_geom_torsion_site_symmetry_3
_geom_torsion_site_symmetry_4
_geom_torsion_publ_flag
Te1A O7A C11A C3A 43.4(4) . . . . ?
Te1A O7A C11A C12A -140.6(2) . . . . ?
Te1A C10A C2A C3A -16.0(4) . . . . ?
Te1A C10A C2A C1A 165.4(2) . . . . ?
Te1B O7B C11B C3B 44.7(4) . . . . ?
Te1B O7B C11B C12B -137.6(2) . . . . ?
Te1B C10B C2B C3B -10.6(4) . . . . ?
Te1B C10B C2B C1B 168.7(2) . . . . ?
Te1B C10B C9B O5B 11.9(4) . . . . ?
Te1B C10B C9B C8B -174.8(2) . . . . ?
O7B C11B C12B O4B -1.4(5) . . . . ?
O7B C11B C12B C13B 178.7(3) . . . . ?
O5A C9A C10A Te1A 15.7(4) . . . . ?
O5A C9A C10A C2A -168.0(3) . . . . ?
O5A C9A C8A O6A -4.4(5) . . . . ?
O5A C9A C8A C7A 175.5(3) . . . . ?
O5A C4 C3 C2 68.3(4) . . . . ?
O4A C12A C11A O7A 1.9(4) . . . . ?
O4A C12A C11A C3A 177.9(3) . . . . ?
O4A C12A C13A O3A 3.1(4) . . . . ?
O4A C12A C13A C14A -175.2(3) . . . . ?
O4A C41 C42 C43 57.1(4) . . . . ?
O5B C9B C8B O6B -3.2(5) . . . . ?
O5B C9B C8B C7B 177.4(3) . . . . ?
O5B C81 C82 C83 -176.9(3) . . . . ?
O3B C13B C14B C4B 176.2(3) . . . . ?
O3B C13B C12B O4B 8.1(4) . . . . ?
O3B C13B C12B C11B -172.0(3) . . . . ?
O4B C45 C46 C47 -171.6(3) . . . . ?
O1B C67 C68 C69 -63.6(4) . . . . ?
O2A C27 C28 C29 -68.4(4) . . . . ?
O2A C16A C17A O1A -0.5(5) . . . . ?
O2A C16A C17A C18A -176.1(3) . . . . ?
O6A C5 C6 C7 175.9(3) . . . . ?
O2B C16B C17B O1B -1.1(4) . . . . ?
O2B C16B C17B C18B -179.1(3) . . . . ?
O2B C71 C73 C72 59.0(4) . . . . ?
O6B C75 C76 C77 70.6(7) . . . . ?
O6B C75 C80 C79 -65.7(8) . . . . ?
O1A C31 C33 C35 176.2(4) . . . . ?
O1A C31 C32 C34 83.8(12) . . . . ?
O3A C13A C14A C4A -179.0(3) . . . . ?
C10B C2B C3B C4B 170.5(3) . . . . ?
C10B C2B C3B C11B -13.2(5) . . . . ?
C10B C2B C1B C6B -173.7(3) . . . . ?
C10B C2B C1B C7B 7.3(4) . . . . ?
C10B C9B C8B O6B -176.0(3) . . . . ?
C10B C9B C8B C7B 4.5(5) . . . . ?
C9A O5A C4 C3 -151.4(3) . . . . ?
C9A C10A C2A C3A 168.0(3) . . . . ?
C9A C10A C2A C1A -10.6(5) . . . . ?
C4B C5B C6B C18B 179.8(3) . . . . ?
C4B C5B C6B C1B 0.1(5) . . . . ?
C4B C5B C15B C16B -178.1(3) . . . . ?
C4B C3B C11B O7B 172.1(3) . . . . ?
C4B C3B C11B C12B -5.5(5) . . . . ?
C10A C9A C8A O6A -176.9(3) . . . . ?
C10A C9A C8A C7A 3.1(5) . . . . ?
C10A C2A C1A C7A 8.2(4) . . . . ?
C10A C2A C1A C6A -173.7(3) . . . . ?
C2B C10B C9B O5B -170.7(3) . . . . ?
C2B C10B C9B C8B 2.6(5) . . . . ?
C2B C3B C11B O7B -4.3(5) . . . . ?
C2B C3B C11B C12B 178.1(3) . . . . ?
C3A C2A C1A C7A -170.4(3) . . . . ?
C3A C2A C1A C6A 7.7(5) . . . . ?
C3A C4A C14A C13A -3.4(5) . . . . ?
C3A C4A C5A C15A 177.1(3) . . . . ?
C3A C4A C5A C6A -1.2(4) . . . . ?
C12A O4A C41 C42 176.0(3) . . . . ?
C12A C13A C14A C4A -0.9(5) . . . . ?
C5B C4B C14B C13B 173.7(3) . . . . ?
C5B C4B C3B C2B 7.6(4) . . . . ?
C5B C4B C3B C11B -168.9(3) . . . . ?
C5B C6B C18B C17B -2.7(5) . . . . ?
C5B C6B C1B C2B -1.3(5) . . . . ?
C5B C6B C1B C7B 177.7(3) . . . . ?
C5B C15B C16B O2B 179.2(3) . . . . ?
C5B C15B C16B C17B -0.8(5) . . . . ?
C11A C3A C2A C10A -9.2(5) . . . . ?
C11A C3A C2A C1A 169.3(3) . . . . ?
C11A C3A C4A C14A 5.9(4) . . . . ?
C11A C3A C4A C5A -172.8(3) . . . . ?
C11A C12A C13A O3A -179.2(3) . . . . ?
C11A C12A C13A C14A 2.5(5) . . . . ?
C13B O3B C49 C50 -170.3(3) . . . . ?
C2A C3A C11A O7A -4.4(5) . . . . ?
C2A C3A C11A C12A 179.8(3) . . . . ?
C2A C3A C4A C14A -178.2(3) . . . . ?
C2A C3A C4A C5A 3.1(4) . . . . ?
C2A C1A C6A C5A -5.8(5) . . . . ?
C2A C1A C6A C18A 173.0(3) . . . . ?
C14B C4B C5B C6B 178.3(3) . . . . ?
C14B C4B C5B C15B -4.8(5) . . . . ?
C14B C4B C3B C2B -174.0(3) . . . . ?
C14B C4B C3B C11B 9.5(5) . . . . ?
C14B C13B C12B O4B -171.3(3) . . . . ?
C14B C13B C12B C11B 8.6(5) . . . . ?
C3B C4B C5B C6B -3.3(5) . . . . ?
C3B C4B C5B C15B 173.6(3) . . . . ?
C3B C4B C14B C13B -4.7(5) . . . . ?
C3B C2B C1B C6B 5.6(4) . . . . ?
C3B C2B C1B C7B -173.4(3) . . . . ?
C3B C11B C12B O4B 176.3(3) . . . . ?
C3B C11B C12B C13B -3.6(5) . . . . ?
C13A O3A C37 C38 168.6(3) . . . . ?
C13A C12A C11A O7A -175.8(3) . . . . ?
C13A C12A C11A C3A 0.2(5) . . . . ?
C6B C5B C15B C16B -1.1(5) . . . . ?
C6B C18B C17B O1B -176.9(3) . . . . ?
C6B C18B C17B C16B 0.9(5) . . . . ?
C4A C3A C11A O7A 171.4(3) . . . . ?
C4A C3A C11A C12A -4.4(5) . . . . ?
C4A C3A C2A C10A 175.1(3) . . . . ?
C4A C3A C2A C1A -6.4(5) . . . . ?
C7A C1A C6A C5A 172.2(3) . . . . ?
C7A C1A C6A C18A -8.9(5) . . . . ?
C15B C5B C6B C18B 2.8(5) . . . . ?
C15B C5B C6B C1B -177.0(3) . . . . ?
C15B C16B C17B O1B 178.9(3) . . . . ?
C15B C16B C17B C18B 0.9(5) . . . . ?
C9B O5B C81 C82 -131.7(3) . . . . ?
C9B C10B C2B C3B 172.2(3) . . . . ?
C9B C10B C2B C1B -8.5(5) . . . . ?
C45 O4B C12B C13B -90.4(4) . . . . ?
C45 O4B C12B C11B 89.7(4) . . . . ?
C45 C46 C47 C48 -67.2(5) . . . . ?
C8A O6A C5 C6 175.6(3) . . . . ?
C8A C9A C10A Te1A -171.3(2) . . . . ?
C8A C9A C10A C2A 5.0(5) . . . . ?
C8A C7A C1A C2A -0.7(5) . . . . ?
C8A C7A C1A C6A -178.8(3) . . . . ?
C1A C7A C8A O6A 174.8(3) . . . . ?
C1A C7A C8A C9A -5.2(5) . . . . ?
C1A C6A C5A C4A 2.5(4) . . . . ?
C1A C6A C5A C15A -175.9(3) . . . . ?
C1A C6A C18A C17A 178.4(3) . . . . ?
C15A C16A C17A O1A 179.9(3) . . . . ?
C15A C16A C17A C18A 4.3(5) . . . . ?
C12B O4B C45 C46 175.2(3) . . . . ?
C12B C13B C14B C4B -4.5(5) . . . . ?
C27 O2A C16A C15A 2.5(5) . . . . ?
C27 O2A C16A C17A -177.0(3) . . . . ?
C27 C28 C29 C30 -177.4(3) . . . . ?
C4 O5A C9A C10A -129.9(3) . . . . ?
C4 O5A C9A C8A 57.5(4) . . . . ?
C4 C3 C2 C1 -175.5(3) . . . . ?
C6A C18A C17A O1A -177.8(3) . . . . ?
C6A C18A C17A C16A -2.1(5) . . . . ?
C16A O2A C27 C28 177.1(3) . . . . ?
C16A C15A C5A C4A 178.5(3) . . . . ?
C16A C15A C5A C6A -3.2(5) . . . . ?
C18B C6B C1B C2B 179.0(3) . . . . ?
C18B C6B C1B C7B -2.0(5) . . . . ?
C41 O4A C12A C11A 81.8(4) . . . . ?
C41 O4A C12A C13A -100.5(3) . . . . ?
C14A C4A C5A C15A -1.6(5) . . . . ?
C14A C4A C5A C6A -179.9(3) . . . . ?
C5A C4A C14A C13A 175.3(3) . . . . ?
C5A C15A C16A O2A 178.8(3) . . . . ?
C5A C15A C16A C17A -1.7(5) . . . . ?
C5A C6A C18A C17A -2.7(5) . . . . ?
C18A C6A C5A C4A -176.4(3) . . . . ?
C18A C6A C5A C15A 5.2(4) . . . . ?
C49 O3B C13B C14B -16.0(5) . . . . ?
C49 O3B C13B C12B 164.6(3) . . . . ?
C49 C50 C51 C52 174.4(3) . . . . ?
C16B O2B C71 C73 -173.8(3) . . . . ?
C51 C50 C49 O3B 64.2(4) . . . . ?
C17B O1B C67 C68 171.7(3) . . . . ?
C81 O5B C9B C10B -130.3(3) . . . . ?
C81 O5B C9B C8B 56.7(4) . . . . ?
C81 C82 C83 C84 179.7(3) . . . . ?
C17A O1A C31 C33 -156.5(3) . . . . ?
C17A O1A C31 C32 176.1(9) . . . . ?
C71 O2B C16B C15B -8.1(5) . . . . ?
C71 O2B C16B C17B 172.0(3) . . . . ?
C71 C73 C72 C74 166.7(4) . . . . ?
C5 O6A C8A C9A -179.3(3) . . . . ?
C5 O6A C8A C7A 0.7(5) . . . . ?
C5 C6 C7 C8 -178.9(4) . . . . ?
C1B C2B C3B C4B -8.8(4) . . . . ?
C1B C2B C3B C11B 167.5(3) . . . . ?
C1B C6B C18B C17B 177.0(3) . . . . ?
C1B C7B C8B O6B 174.9(3) . . . . ?
C1B C7B C8B C9B -5.6(5) . . . . ?
C67 O1B C17B C18B 2.1(5) . . . . ?
C67 O1B C17B C16B -175.8(3) . . . . ?
C67 C68 C69 C70 -173.7(4) . . . . ?
C75 O6B C8B C9B -166.5(3) . . . . ?
C75 O6B C8B C7B 13.0(5) . . . . ?
C75 C76 C77 C78 -174.5(5) . . . . ?
C37 O3A C13A C12A -178.4(3) . . . . ?
C37 O3A C13A C14A -0.2(5) . . . . ?
C37 C38 C39 C40 174.6(4) . . . . ?
C8B O6B C75 C76 154.7(4) . . . . ?
C8B O6B C75 C80 -173.9(5) . . . . ?
C8B C7B C1B C2B -0.5(5) . . . . ?
C8B C7B C1B C6B -179.5(3) . . . . ?
C39 C38 C37 O3A 55.7(4) . . . . ?
C31 O1A C17A C16A 64.8(4) . . . . ?
C31 O1A C17A C18A -119.7(4) . . . . ?
C31 C33 C35 C36 176.4(5) . . . . ?
C31 C32 C34 C36 -169.8(9) . . . . ?
C44 C43 C42 C41 58.6(5) . . . . ?
C78 C79 C80 C75 173.0(6) . . . . ?
